data_1548903
loop_
_publ_author_name
'Cabanillas, Alfredo H.'
'Tena P\'erez, V\'ictor'
'Maderuelo Corral, Santiago'
'Rosero Valencia, Diego Fernando'
'Martel Quintana, Antera'
'Ortega Dom\'enech, Montserrat'
'Rumbero S\'anchez, \'Angel'

_publ_section_title
;
 Cybastacines A and B: Antibiotic Sesterterpenes from a Nostoc sp.
 Cyanobacterium
;
_journal_name_full 'Journal of Natural Products'
_journal_paper_doi 10.1021/acs.jnatprod.7b00638
_journal_year 2018
_chemical_absolute_configuration ad
_chemical_formula_moiety 'C26 H44 N3 O, N O3'
_chemical_formula_sum 'C26 H44 N4 O4'
_chemical_formula_weight 476.65
_chemical_name_common EO-469-GIII
_space_group_crystal_system monoclinic
_space_group_IT_number 4
_space_group_name_Hall 'P 2yb'
_space_group_name_H-M_alt 'P 1 21 1'
_symmetry_space_group_name_Hall 'P 2yb'
_symmetry_space_group_name_H-M 'P 1 21 1'
_atom_sites_solution_hydrogens geom
_cell_angle_alpha 90
_cell_angle_beta 92.183(2)
_cell_angle_gamma 90
_cell_formula_units_Z 2
_cell_length_a 7.5796(3)
_cell_length_b 11.3035(5)
_cell_length_c 14.7799(7)
_cell_measurement_reflns_used 9902
_cell_measurement_temperature 298.(2)
_cell_measurement_theta_max 66.6004
_cell_measurement_theta_min 2.9921
_cell_volume 1265.36(10)
_computing_cell_refinement 'Bruker Apex3, 2016'
_computing_data_collection 'Bruker Apex3, 2016'
_computing_data_reduction 'SAINT v8.34A (Bruker, 2013)'
_computing_molecular_graphics 'Bruker SHELXTL'
_computing_publication_material 'Bruker SHELXTL'
_computing_structure_refinement 'XL (Sheldrick, 2008)'
_computing_structure_solution 'XS (Sheldrick, 2008)'
_diffrn_ambient_temperature 298.(2)
_diffrn_measured_fraction_theta_full 0.991
_diffrn_measured_fraction_theta_max 0.991
_diffrn_measurement_device_type 'Bruker D8 Venture'
_diffrn_measurement_method '\f and \w scans'
_diffrn_radiation_monochromator multilayer
_diffrn_radiation_type CuK\a
_diffrn_radiation_wavelength 1.54178
_diffrn_reflns_av_R_equivalents 0.0442
_diffrn_reflns_av_unetI/netI 0.0364
_diffrn_reflns_limit_h_max 8
_diffrn_reflns_limit_h_min -7
_diffrn_reflns_limit_k_max 13
_diffrn_reflns_limit_k_min -13
_diffrn_reflns_limit_l_max 17
_diffrn_reflns_limit_l_min -17
_diffrn_reflns_number 18557
_diffrn_reflns_theta_full 66.59
_diffrn_reflns_theta_max 66.59
_diffrn_reflns_theta_min 2.99
_diffrn_source 'high brilliance microfocus sealed tube'
_exptl_absorpt_coefficient_mu 0.676
_exptl_absorpt_correction_T_max 0.7528
_exptl_absorpt_correction_T_min 0.6152
_exptl_absorpt_correction_type multi-scan
_exptl_absorpt_process_details sadabs
_exptl_crystal_colour 'clear colourless'
_exptl_crystal_density_diffrn 1.251
_exptl_crystal_density_method 'not measured'
_exptl_crystal_description prismatic
_exptl_crystal_F_000 520
_exptl_crystal_size_max 0.140
_exptl_crystal_size_mid 0.120
_exptl_crystal_size_min 0.120
_refine_diff_density_max 0.208
_refine_diff_density_min -0.163
_refine_ls_abs_structure_details
;

Flack x determined using 1625 quotients [(I+)-(I-)]/[(I+)+(I-)]
(Parsons, Flack and Wagner, Acta Cryst. B69 (2013) 249-259).
;
_refine_ls_abs_structure_Flack 0.02(12)
_refine_ls_extinction_coef 0.021(2)
_refine_ls_extinction_method 'SHELXL-2014/7 (Sheldrick 2014'
_refine_ls_goodness_of_fit_ref 1.021
_refine_ls_hydrogen_treatment constr
_refine_ls_matrix_type full
_refine_ls_number_parameters 314
_refine_ls_number_reflns 4394
_refine_ls_number_restraints 1
_refine_ls_restrained_S_all 1.020
_refine_ls_R_factor_all 0.0499
_refine_ls_R_factor_gt 0.0429
_refine_ls_shift/su_max 0.000
_refine_ls_shift/su_mean 0.000
_refine_ls_structure_factor_coef Fsqd
_refine_ls_weighting_details 'w=1/[\s^2^(Fo^2^)+(0.0849P)^2^+0.0564P] where P=(Fo^2^+2Fc^2^)/3'
_refine_ls_weighting_scheme calc
_refine_ls_wR_factor_gt 0.1115
_refine_ls_wR_factor_ref 0.1212
_reflns_number_gt 3890
_reflns_number_total 4394
_reflns_threshold_expression 'I > 2\s(I)'
_cod_data_source_file np7b00638_si_002.cif
_cod_data_source_block 02281AngelRumbero_Cu
_cod_database_code 1548903

loop_
_space_group_symop_operation_xyz
'x, y, z'
'-x, y+1/2, -z'

loop_
_atom_site_type_symbol
_atom_site_label
_atom_site_fract_x
_atom_site_fract_y
_atom_site_fract_z
_atom_site_U_iso_or_equiv
_atom_site_adp_type
_atom_site_calc_flag
_atom_site_refinement_flags_adp
_atom_site_refinement_flags_posn
_atom_site_occupancy
C C1 0.3100(4) 0.2660(3) 0.81972(18) 0.0610(7) Uani d . . 1
C C2 0.1933(3) 0.4507(3) 0.88041(16) 0.0495(6) Uani d . . 1
C C3 0.3553(3) 0.5094(3) 0.83953(16) 0.0482(6) Uani d . . 1
H H3 0.3296 0.5117 0.7741 0.058 Uiso calc U R 1
C C4 0.5153(3) 0.4284(3) 0.8525(2) 0.0597(7) Uani d . . 1
H H4A 0.6098 0.4565 0.8156 0.072 Uiso calc U R 1
H H4B 0.5568 0.4306 0.9154 0.072 Uiso calc U R 1
C C5 0.0322(3) 0.5269(3) 0.85577(17) 0.0508(6) Uani d . . 1
H H5A 0.0105 0.526 0.7907 0.061 Uiso calc U R 1
H H5B -0.0708 0.4944 0.8838 0.061 Uiso calc U R 1
C C6 0.0618(3) 0.6534(3) 0.88767(16) 0.0502(6) Uani d . . 1
H H6A 0.0782 0.6533 0.9531 0.06 Uiso calc U R 1
H H6B -0.0436 0.6992 0.8726 0.06 Uiso calc U R 1
C C7 0.2224(3) 0.7155(2) 0.84633(16) 0.0473(6) Uani d . . 1
C C8 0.3922(3) 0.6399(3) 0.86768(16) 0.0497(6) Uani d . . 1
C C9 0.1915(3) 0.7391(2) 0.74344(16) 0.0471(6) Uani d . . 1
C C10 0.3203(3) 0.7339(3) 0.68224(18) 0.0547(6) Uani d . . 1
C C11 0.5059(4) 0.6951(3) 0.7107(2) 0.0635(8) Uani d . . 1
H H11 0.5885 0.7517 0.6852 0.076 Uiso calc U R 1
C C12 0.5411(3) 0.6919(3) 0.8117(2) 0.0619(7) Uani d . . 1
H H12A 0.5645 0.772 0.8324 0.074 Uiso calc U R 1
H H12B 0.6474 0.646 0.8241 0.074 Uiso calc U R 1
C C13 0.0081(3) 0.7785(3) 0.71578(17) 0.0544(6) Uani d . . 1
H H13A -0.0359 0.8284 0.7633 0.065 Uiso calc U R 1
H H13B -0.0672 0.7092 0.7114 0.065 Uiso calc U R 1
C C14 -0.0090(4) 0.8453(3) 0.62737(19) 0.0627(7) Uani d . . 1
H H14A 0.0319 0.9259 0.6363 0.075 Uiso calc U R 1
H H14B -0.1321 0.8481 0.6069 0.075 Uiso calc U R 1
C C15 0.0995(3) 0.7852(3) 0.55571(16) 0.0543(6) Uani d . . 1
H H15 0.0663 0.7015 0.5581 0.065 Uiso calc U R 1
C C16 0.2982(3) 0.7885(3) 0.58675(17) 0.0554(6) Uani d . . 1
C C17 0.0514(5) 0.8247(3) 0.45679(19) 0.0688(8) Uani d . . 1
C C18 0.1700(6) 0.7574(4) 0.3929(2) 0.0910(12) Uani d . . 1
H H18A 0.1333 0.6752 0.3908 0.109 Uiso calc U R 1
H H18B 0.1528 0.7897 0.3324 0.109 Uiso calc U R 1
C C19 0.3643(6) 0.7625(5) 0.4194(2) 0.0971(13) Uani d . . 1
H H19A 0.4056 0.8434 0.4149 0.117 Uiso calc U R 1
H H19B 0.4299 0.7145 0.3779 0.117 Uiso calc U R 1
C C20 0.3989(5) 0.7178(4) 0.5160(2) 0.0783(10) Uani d . . 1
H H20A 0.5245 0.7225 0.5308 0.094 Uiso calc U R 1
H H20B 0.3645 0.6353 0.5191 0.094 Uiso calc U R 1
C C21 0.2053(4) 0.4248(3) 0.98266(19) 0.0629(7) Uani d . . 1
H H21A 0.1114 0.3723 0.998 0.094 Uiso calc U R 1
H H21B 0.1949 0.4975 1.0157 0.094 Uiso calc U R 1
H H21C 0.3169 0.3885 0.9981 0.094 Uiso calc U R 1
C C22 0.4552(4) 0.6511(3) 0.96807(19) 0.0646(8) Uani d . . 1
H H22A 0.5498 0.5963 0.9806 0.097 Uiso calc U R 1
H H22B 0.3589 0.6337 1.0063 0.097 Uiso calc U R 1
H H22C 0.496 0.7303 0.9797 0.097 Uiso calc U R 1
C C23 0.2364(4) 0.8391(3) 0.8906(2) 0.0620(7) Uani d . . 1
H H23A 0.3427 0.8771 0.8726 0.093 Uiso calc U R 1
H H23B 0.2388 0.8309 0.9552 0.093 Uiso calc U R 1
H H23C 0.1363 0.886 0.8713 0.093 Uiso calc U R 1
C C24 0.3761(5) 0.9140(3) 0.5945(3) 0.0774(9) Uani d . . 1
H H24A 0.2982 0.9635 0.6275 0.116 Uiso calc U R 1
H H24B 0.3896 0.946 0.535 0.116 Uiso calc U R 1
H H24C 0.4893 0.9106 0.6259 0.116 Uiso calc U R 1
C C25 -0.1403(5) 0.7897(5) 0.4339(2) 0.0947(13) Uani d . . 1
H H25A -0.163 0.7954 0.3697 0.142 Uiso calc U R 1
H H25B -0.2183 0.8419 0.4645 0.142 Uiso calc U R 1
H H25C -0.1599 0.7098 0.4532 0.142 Uiso calc U R 1
C C26 0.0643(6) 0.9571(4) 0.4412(2) 0.0856(11) Uani d . . 1
H H26A 0.1855 0.9814 0.4477 0.128 Uiso calc U R 1
H H26B -0.0039 0.998 0.4849 0.128 Uiso calc U R 1
H H26C 0.0194 0.9757 0.3813 0.128 Uiso calc U R 1
N N1 0.2841(4) 0.1531(3) 0.7959(2) 0.0824(8) Uani d . . 1
H H1A 0.3729 0.1083 0.7857 0.099 Uiso calc U R 1
H H1B 0.1786 0.1252 0.7908 0.099 Uiso calc U R 1
N N2 0.1710(3) 0.3360(2) 0.83342(16) 0.0582(6) Uani d . . 1
H H2 0.0674 0.3139 0.8146 0.07 Uiso calc U R 1
N N3 0.4715(3) 0.3083(2) 0.82752(17) 0.0649(6) Uani d . . 1
H H3A 0.5572 0.261 0.817 0.078 Uiso calc U R 1
N N4 0.8090(4) 0.1064(3) 0.80954(17) 0.0685(7) Uani d . . 1
O O1 0.5466(3) 0.5794(3) 0.67518(17) 0.0848(8) Uani d . . 1
H H1O 0.5283 0.579 0.6201 0.127 Uiso calc U R 1
O O2 0.8248(3) 0.2089(2) 0.83999(17) 0.0781(7) Uani d . . 1
O O3 0.6611(4) 0.0643(3) 0.7949(2) 0.0950(9) Uani d . . 1
O O4 0.9412(4) 0.0484(3) 0.7953(3) 0.1074(10) Uani d . . 1

loop_
_atom_site_aniso_label
_atom_site_aniso_U_11
_atom_site_aniso_U_22
_atom_site_aniso_U_33
_atom_site_aniso_U_12
_atom_site_aniso_U_13
_atom_site_aniso_U_23
C1 0.0746(17) 0.0548(19) 0.0536(13) 0.0113(13) 0.0021(11) 0.0039(12)
C2 0.0470(12) 0.0536(16) 0.0482(13) 0.0035(11) 0.0031(9) 0.0035(11)
C3 0.0416(11) 0.0558(16) 0.0470(11) 0.0057(10) 0.0005(8) 0.0026(11)
C4 0.0502(13) 0.0631(19) 0.0656(16) 0.0115(12) 0.0002(10) 0.0081(14)
C5 0.0410(11) 0.0586(16) 0.0527(12) 0.0001(10) 0.0010(9) 0.0037(12)
C6 0.0460(11) 0.0579(16) 0.0469(11) 0.0062(11) 0.0038(8) -0.0016(11)
C7 0.0467(11) 0.0497(15) 0.0457(12) 0.0019(10) 0.0020(8) -0.0026(10)
C8 0.0420(11) 0.0563(16) 0.0505(12) 0.0012(11) -0.0024(8) 0.0001(11)
C9 0.0477(12) 0.0462(15) 0.0474(12) 0.0010(10) 0.0027(8) 0.0000(10)
C10 0.0494(13) 0.0610(18) 0.0540(13) 0.0017(11) 0.0060(9) 0.0052(12)
C11 0.0499(13) 0.071(2) 0.0703(17) 0.0051(13) 0.0151(11) 0.0122(15)
C12 0.0405(12) 0.071(2) 0.0743(16) -0.0026(12) 0.0003(10) 0.0099(14)
C13 0.0521(12) 0.0598(17) 0.0516(13) 0.0095(11) 0.0042(9) 0.0024(12)
C14 0.0607(15) 0.073(2) 0.0548(14) 0.0117(14) 0.0012(10) 0.0069(14)
C15 0.0622(14) 0.0546(16) 0.0461(12) -0.0027(12) 0.0035(10) 0.0017(11)
C16 0.0605(14) 0.0527(17) 0.0538(14) -0.0001(12) 0.0112(10) 0.0049(12)
C17 0.0853(19) 0.071(2) 0.0498(15) -0.0039(16) -0.0010(12) 0.0055(14)
C18 0.129(3) 0.097(3) 0.0476(15) 0.009(2) 0.0093(16) -0.0030(17)
C19 0.120(3) 0.114(4) 0.0599(18) 0.023(3) 0.0354(18) 0.006(2)
C20 0.086(2) 0.088(3) 0.0626(16) 0.0217(18) 0.0254(14) 0.0091(17)
C21 0.0646(15) 0.070(2) 0.0545(14) 0.0060(14) 0.0045(11) 0.0119(14)
C22 0.0613(15) 0.072(2) 0.0592(15) -0.0010(14) -0.0141(11) -0.0034(14)
C23 0.0646(15) 0.0566(18) 0.0645(15) 0.0005(13) -0.0022(11) -0.0105(14)
C24 0.080(2) 0.065(2) 0.086(2) -0.0166(16) -0.0042(16) 0.0109(17)
C25 0.099(2) 0.119(4) 0.0641(18) -0.013(2) -0.0244(17) 0.010(2)
C26 0.108(3) 0.082(3) 0.0666(19) 0.004(2) 0.0018(17) 0.0233(18)
N1 0.097(2) 0.0540(17) 0.096(2) 0.0147(15) 0.0003(15) -0.0070(15)
N2 0.0597(12) 0.0506(14) 0.0640(13) 0.0031(10) 0.0003(9) -0.0038(11)
N3 0.0621(13) 0.0625(17) 0.0703(14) 0.0193(12) 0.0049(10) 0.0017(12)
N4 0.0738(16) 0.0695(19) 0.0623(14) 0.0183(14) 0.0045(10) 0.0031(13)
O1 0.0894(15) 0.0906(19) 0.0763(14) 0.0343(14) 0.0270(11) 0.0106(12)
O2 0.0750(13) 0.0759(18) 0.0842(15) 0.0130(12) 0.0128(10) -0.0074(13)
O3 0.0805(16) 0.090(2) 0.114(2) 0.0069(14) -0.0037(13) -0.0094(16)
O4 0.0879(18) 0.076(2) 0.159(3) 0.0283(15) 0.0138(16) -0.0085(18)

loop_
_atom_type_symbol
_atom_type_description
_atom_type_scat_dispersion_real
_atom_type_scat_dispersion_imag
_atom_type_scat_source
C C 0.0181 0.0091 'International Tables Vol C Tables 4.2.6.8 and 6.1.1.4'
H H 0.0000 0.0000 'International Tables Vol C Tables 4.2.6.8 and 6.1.1.4'
N N 0.0311 0.0180 'International Tables Vol C Tables 4.2.6.8 and 6.1.1.4'
O O 0.0492 0.0322 'International Tables Vol C Tables 4.2.6.8 and 6.1.1.4'

loop_
_geom_angle_atom_site_label_1
_geom_angle_atom_site_label_2
_geom_angle_atom_site_label_3
_geom_angle
N3 C1 N1 119.8(3)
N3 C1 N2 120.5(3)
N1 C1 N2 119.7(3)
N2 C2 C5 107.9(2)
N2 C2 C21 107.2(2)
C5 C2 C21 111.0(2)
N2 C2 C3 105.8(2)
C5 C2 C3 107.8(2)
C21 C2 C3 116.7(2)
C4 C3 C2 109.5(2)
C4 C3 C8 113.7(2)
C2 C3 C8 116.2(2)
C4 C3 H3 105.5
C2 C3 H3 105.5
C8 C3 H3 105.5
N3 C4 C3 111.1(2)
N3 C4 H4A 109.4
C3 C4 H4A 109.4
N3 C4 H4B 109.4
C3 C4 H4B 109.4
H4A C4 H4B 108.0
C6 C5 C2 110.5(2)
C6 C5 H5A 109.6
C2 C5 H5A 109.6
C6 C5 H5B 109.6
C2 C5 H5B 109.6
H5A C5 H5B 108.1
C5 C6 C7 114.3(2)
C5 C6 H6A 108.7
C7 C6 H6A 108.7
C5 C6 H6B 108.7
C7 C6 H6B 108.7
H6A C6 H6B 107.6
C23 C7 C6 106.5(2)
C23 C7 C9 105.3(2)
C6 C7 C9 111.87(19)
C23 C7 C8 111.4(2)
C6 C7 C8 109.0(2)
C9 C7 C8 112.54(19)
C12 C8 C22 106.2(2)
C12 C8 C3 110.2(2)
C22 C8 C3 112.3(2)
C12 C8 C7 107.3(2)
C22 C8 C7 111.7(2)
C3 C8 C7 108.99(18)
C10 C9 C13 120.9(2)
C10 C9 C7 124.0(2)
C13 C9 C7 114.9(2)
C9 C10 C11 120.7(2)
C9 C10 C16 122.4(2)
C11 C10 C16 115.8(2)
O1 C11 C12 107.8(3)
O1 C11 C10 111.7(3)
C12 C11 C10 114.1(2)
O1 C11 H11 107.7
C12 C11 H11 107.7
C10 C11 H11 107.7
C11 C12 C8 115.8(2)
C11 C12 H12A 108.3
C8 C12 H12A 108.3
C11 C12 H12B 108.3
C8 C12 H12B 108.3
H12A C12 H12B 107.4
C9 C13 C14 115.6(2)
C9 C13 H13A 108.4
C14 C13 H13A 108.4
C9 C13 H13B 108.4
C14 C13 H13B 108.4
H13A C13 H13B 107.4
C13 C14 C15 110.3(2)
C13 C14 H14A 109.6
C15 C14 H14A 109.6
C13 C14 H14B 109.6
C15 C14 H14B 109.6
H14A C14 H14B 108.1
C14 C15 C16 109.0(2)
C14 C15 C17 114.3(2)
C16 C15 C17 117.2(2)
C14 C15 H15 105.0
C16 C15 H15 105.0
C17 C15 H15 105.0
C24 C16 C20 109.3(3)
C24 C16 C10 105.8(2)
C20 C16 C10 111.9(3)
C24 C16 C15 114.1(3)
C20 C16 C15 106.6(2)
C10 C16 C15 109.2(2)
C26 C17 C18 110.7(3)
C26 C17 C25 106.7(3)
C18 C17 C25 108.0(3)
C26 C17 C15 114.2(3)
C18 C17 C15 108.4(3)
C25 C17 C15 108.6(3)
C19 C18 C17 114.2(3)
C19 C18 H18A 108.7
C17 C18 H18A 108.7
C19 C18 H18B 108.7
C17 C18 H18B 108.7
H18A C18 H18B 107.6
C18 C19 C20 111.2(3)
C18 C19 H19A 109.4
C20 C19 H19A 109.4
C18 C19 H19B 109.4
C20 C19 H19B 109.4
H19A C19 H19B 108.0
C19 C20 C16 113.0(3)
C19 C20 H20A 109.0
C16 C20 H20A 109.0
C19 C20 H20B 109.0
C16 C20 H20B 109.0
H20A C20 H20B 107.8
C2 C21 H21A 109.5
C2 C21 H21B 109.5
H21A C21 H21B 109.5
C2 C21 H21C 109.5
H21A C21 H21C 109.5
H21B C21 H21C 109.5
C8 C22 H22A 109.5
C8 C22 H22B 109.5
H22A C22 H22B 109.5
C8 C22 H22C 109.5
H22A C22 H22C 109.5
H22B C22 H22C 109.5
C7 C23 H23A 109.5
C7 C23 H23B 109.5
H23A C23 H23B 109.5
C7 C23 H23C 109.5
H23A C23 H23C 109.5
H23B C23 H23C 109.5
C16 C24 H24A 109.5
C16 C24 H24B 109.5
H24A C24 H24B 109.5
C16 C24 H24C 109.5
H24A C24 H24C 109.5
H24B C24 H24C 109.5
C17 C25 H25A 109.5
C17 C25 H25B 109.5
H25A C25 H25B 109.5
C17 C25 H25C 109.5
H25A C25 H25C 109.5
H25B C25 H25C 109.5
C17 C26 H26A 109.5
C17 C26 H26B 109.5
H26A C26 H26B 109.5
C17 C26 H26C 109.5
H26A C26 H26C 109.5
H26B C26 H26C 109.5
C1 N1 H1A 120.0
C1 N1 H1B 120.0
H1A N1 H1B 120.0
C1 N2 C2 120.9(2)
C1 N2 H2 119.6
C2 N2 H2 119.6
C1 N3 C4 124.7(2)
C1 N3 H3A 117.7
C4 N3 H3A 117.7
O4 N4 O3 120.7(3)
O4 N4 O2 119.5(3)
O3 N4 O2 119.8(3)
C11 O1 H1O 109.5

loop_
_geom_bond_atom_site_label_1
_geom_bond_atom_site_label_2
_geom_bond_distance
C1 N3 1.316(4)
C1 N1 1.336(5)
C1 N2 1.339(4)
C2 N2 1.478(4)
C2 C5 1.527(3)
C2 C21 1.539(3)
C2 C3 1.540(3)
C3 C4 1.526(3)
C3 C8 1.555(4)
C3 H3 0.98
C4 N3 1.441(4)
C4 H4A 0.97
C4 H4B 0.97
C5 C6 1.520(4)
C5 H5A 0.97
C5 H5B 0.97
C6 C7 1.550(3)
C6 H6A 0.97
C6 H6B 0.97
C7 C23 1.544(4)
C7 C9 1.553(3)
C7 C8 1.566(3)
C8 C12 1.542(4)
C8 C22 1.546(3)
C9 C10 1.357(3)
C9 C13 1.501(3)
C10 C11 1.518(4)
C10 C16 1.544(4)
C11 O1 1.447(4)
C11 C12 1.507(4)
C11 H11 0.98
C12 H12A 0.97
C12 H12B 0.97
C13 C14 1.511(4)
C13 H13A 0.97
C13 H13B 0.97
C14 C15 1.525(4)
C14 H14A 0.97
C14 H14B 0.97
C15 C16 1.558(4)
C15 C17 1.558(4)
C15 H15 0.98
C16 C24 1.538(5)
C16 C20 1.542(4)
C17 C26 1.518(6)
C17 C18 1.531(5)
C17 C25 1.532(5)
C18 C19 1.511(6)
C18 H18A 0.97
C18 H18B 0.97
C19 C20 1.527(5)
C19 H19A 0.97
C19 H19B 0.97
C20 H20A 0.97
C20 H20B 0.97
C21 H21A 0.96
C21 H21B 0.96
C21 H21C 0.96
C22 H22A 0.96
C22 H22B 0.96
C22 H22C 0.96
C23 H23A 0.96
C23 H23B 0.96
C23 H23C 0.96
C24 H24A 0.96
C24 H24B 0.96
C24 H24C 0.96
C25 H25A 0.96
C25 H25B 0.96
C25 H25C 0.96
C26 H26A 0.96
C26 H26B 0.96
C26 H26C 0.96
N1 H1A 0.86
N1 H1B 0.86
N2 H2 0.86
N3 H3A 0.86
N4 O4 1.222(4)
N4 O3 1.230(4)
N4 O2 1.248(4)
O1 H1O 0.82

loop_
_geom_hbond_atom_site_label_D
_geom_hbond_atom_site_label_H
_geom_hbond_atom_site_label_A
_geom_hbond_site_symmetry_A
_geom_hbond_distance_DH
_geom_hbond_distance_HA
_geom_hbond_distance_DA
_geom_hbond_angle_DHA
N3 H3A O3 . 0.86 2.38 3.155(4) 149.3
N3 H3A O2 . 0.86 2.13 2.903(3) 149.9
N3 H3A N4 . 0.86 2.59 3.447(4) 171.4
N2 H2 O2 1_455 0.86 2.23 2.996(4) 148.0
N1 H1B O4 1_455 0.86 2.00 2.855(5) 171.9
N1 H1A O3 . 0.86 2.24 3.029(4) 152.6
C4 H4A O1 . 0.97 2.53 3.144(4) 121.4
C3 H3 O1 . 0.98 2.37 2.983(3) 120.0

loop_
_geom_torsion_atom_site_label_1
_geom_torsion_atom_site_label_2
_geom_torsion_atom_site_label_3
_geom_torsion_atom_site_label_4
_geom_torsion
N2 C2 C3 C4 -57.8(3)
C5 C2 C3 C4 -173.0(2)
C21 C2 C3 C4 61.3(3)
N2 C2 C3 C8 171.62(19)
C5 C2 C3 C8 56.4(3)
C21 C2 C3 C8 -69.2(3)
C2 C3 C4 N3 46.6(3)
C8 C3 C4 N3 178.5(2)
N2 C2 C5 C6 -169.7(2)
C21 C2 C5 C6 73.2(3)
C3 C2 C5 C6 -55.8(3)
C2 C5 C6 C7 59.9(3)
C5 C6 C7 C23 -176.9(2)
C5 C6 C7 C9 68.5(3)
C5 C6 C7 C8 -56.6(3)
C4 C3 C8 C12 59.4(3)
C2 C3 C8 C12 -172.1(2)
C4 C3 C8 C22 -58.8(3)
C2 C3 C8 C22 69.7(2)
C4 C3 C8 C7 176.9(2)
C2 C3 C8 C7 -54.6(3)
C23 C7 C8 C12 -72.6(3)
C6 C7 C8 C12 170.1(2)
C9 C7 C8 C12 45.4(3)
C23 C7 C8 C22 43.3(3)
C6 C7 C8 C22 -73.9(3)
C9 C7 C8 C22 161.4(2)
C23 C7 C8 C3 168.1(2)
C6 C7 C8 C3 50.8(2)
C9 C7 C8 C3 -73.9(3)
C23 C7 C9 C10 99.7(3)
C6 C7 C9 C10 -145.0(3)
C8 C7 C9 C10 -21.9(4)
C23 C7 C9 C13 -75.7(3)
C6 C7 C9 C13 39.6(3)
C8 C7 C9 C13 162.7(2)
C13 C9 C10 C11 179.5(3)
C7 C9 C10 C11 4.3(4)
C13 C9 C10 C16 11.5(4)
C7 C9 C10 C16 -163.6(3)
C9 C10 C11 O1 109.1(3)
C16 C10 C11 O1 -82.2(3)
C9 C10 C11 C12 -13.4(4)
C16 C10 C11 C12 155.3(3)
O1 C11 C12 C8 -82.5(3)
C10 C11 C12 C8 42.2(4)
C22 C8 C12 C11 -177.6(3)
C3 C8 C12 C11 60.5(3)
C7 C8 C12 C11 -58.0(3)
C10 C9 C13 C14 -18.0(4)
C7 C9 C13 C14 157.6(3)
C9 C13 C14 C15 43.8(4)
C13 C14 C15 C16 -62.8(3)
C13 C14 C15 C17 163.9(3)
C9 C10 C16 C24 93.4(3)
C11 C10 C16 C24 -75.1(3)
C9 C10 C16 C20 -147.7(3)
C11 C10 C16 C20 43.8(4)
C9 C10 C16 C15 -29.9(4)
C11 C10 C16 C15 161.6(3)
C14 C15 C16 C24 -63.9(3)
C17 C15 C16 C24 67.9(4)
C14 C15 C16 C20 175.4(3)
C17 C15 C16 C20 -52.8(4)
C14 C15 C16 C10 54.3(3)
C17 C15 C16 C10 -173.9(3)
C14 C15 C17 C26 56.1(4)
C16 C15 C17 C26 -73.2(4)
C14 C15 C17 C18 -180.0(3)
C16 C15 C17 C18 50.7(4)
C14 C15 C17 C25 -62.8(4)
C16 C15 C17 C25 167.9(3)
C26 C17 C18 C19 75.7(4)
C25 C17 C18 C19 -167.8(4)
C15 C17 C18 C19 -50.3(5)
C17 C18 C19 C20 55.9(5)
C18 C19 C20 C16 -58.5(5)
C24 C16 C20 C19 -69.0(4)
C10 C16 C20 C19 174.2(3)
C15 C16 C20 C19 54.8(4)
N3 C1 N2 C2 -16.4(4)
N1 C1 N2 C2 165.2(3)
C5 C2 N2 C1 159.7(2)
C21 C2 N2 C1 -80.7(3)
C3 C2 N2 C1 44.6(3)
N1 C1 N3 C4 179.8(3)
N2 C1 N3 C4 1.4(4)
C3 C4 N3 C1 -18.1(4)
